data_4306255
loop_
_publ_author_name
'Victor I. Ovcharenko'
'Galina V. Romanenko'
'Ksenia Yu. Maryunina'
'Artem S. Bogomyakov'
'Elena V. Gorelik'

_publ_section_title
;
Thermally Induced Magnetic Anomalies in Solvates of the
Bis(hexafluoroacetylacetonate)copper(II) Complex with Pyrazolyl-Substituted
Nitronyl Nitroxide
;
_journal_name_full 'Inorganic Chemistry'
_journal_page_first 9537
_journal_page_last 9552
_journal_paper_doi 10.1021/ic8011074
_journal_volume 47
_journal_year 2008
_chemical_formula_sum 'C25.5 H28.5 Br0.5 Cu F12 N4 O6'
_chemical_formula_weight 818.52
_chemical_name_systematic
; 
 catena-(bis(m2-4,4,5,5-Tetramethyl-2-
 (1-butylpyrazole-4-yl)-4,5-dihydro-1H-
 imidazol-3-oxide-1-oxyl)-tetrakis(1,
 1,1,5,5,5-hexafluoropentan-2,4-
 dionato)-di-copper(ii)) bromopentane solvate
;
_space_group_IT_number 2
_symmetry_cell_setting triclinic
_symmetry_space_group_name_Hall '-P 1'
_symmetry_space_group_name_H-M 'P -1'
_atom_sites_solution_hydrogens geom
_atom_sites_solution_primary direct
_atom_sites_solution_secondary difmap
_audit_creation_method SHELXL-97
_cell_angle_alpha 98.599(2)
_cell_angle_beta 111.217(2)
_cell_angle_gamma 97.238(2)
_cell_formula_units_Z 2
_cell_length_a 10.6510(14)
_cell_length_b 13.2745(17)
_cell_length_c 13.4414(17)
_cell_measurement_reflns_used 5422
_cell_measurement_temperature 175(2)
_cell_measurement_theta_max 26.25
_cell_measurement_theta_min 2.36
_cell_volume 1717.9(4)
_computing_cell_refinement 'Bruker SMART'
_computing_data_collection 'Bruker SMART'
_computing_data_reduction 'Bruker SAINT'
_computing_molecular_graphics 'Bruker SHELXTL'
_computing_publication_material 'Bruker SHELXTL'
_computing_structure_refinement 'SHELXL-97 (Sheldrick, 1997)'
_computing_structure_solution 'SHELXS-97 (Sheldrick, 1990)'
_diffrn_ambient_temperature 175(2)
_diffrn_measured_fraction_theta_full 0.991
_diffrn_measured_fraction_theta_max 0.991
_diffrn_measurement_device_type 'CCD area detector'
_diffrn_measurement_method 'phi and omega scans'
_diffrn_radiation_monochromator graphite
_diffrn_radiation_source 'fine-focus sealed tube'
_diffrn_radiation_type MoK\a
_diffrn_radiation_wavelength 0.71073
_diffrn_reflns_av_R_equivalents 0.0289
_diffrn_reflns_av_sigmaI/netI 0.0392
_diffrn_reflns_limit_h_max 13
_diffrn_reflns_limit_h_min -13
_diffrn_reflns_limit_k_max 16
_diffrn_reflns_limit_k_min -16
_diffrn_reflns_limit_l_max 16
_diffrn_reflns_limit_l_min -16
_diffrn_reflns_number 17161
_diffrn_reflns_theta_full 26.43
_diffrn_reflns_theta_max 26.43
_diffrn_reflns_theta_min 2.04
_exptl_absorpt_coefficient_mu 1.325
_exptl_absorpt_correction_type none
_exptl_crystal_density_diffrn 1.582
_exptl_crystal_density_method 'not measured'
_exptl_crystal_F_000 824
_refine_diff_density_max 0.594
_refine_diff_density_min -0.772
_refine_diff_density_rms 0.065
_refine_ls_extinction_method none
_refine_ls_goodness_of_fit_ref 1.199
_refine_ls_hydrogen_treatment constr
_refine_ls_matrix_type full
_refine_ls_number_parameters 589
_refine_ls_number_reflns 7016
_refine_ls_number_restraints 6
_refine_ls_restrained_S_all 1.203
_refine_ls_R_factor_all 0.0601
_refine_ls_R_factor_gt 0.0470
_refine_ls_shift/su_max 0.511
_refine_ls_shift/su_mean 0.068
_refine_ls_structure_factor_coef Fsqd
_refine_ls_weighting_details 'calc w=1/[\s^2^(Fo^2^)+(0.0848P)^2^+0.0000P] where P=(Fo^2^+2Fc^2^)/3'
_refine_ls_weighting_scheme calc
_refine_ls_wR_factor_gt 0.1392
_refine_ls_wR_factor_ref 0.1481
_reflns_number_gt 5642
_reflns_number_total 7013
_reflns_threshold_expression >2sigma(I)
_cod_data_source_file ic8011074_si_001_55.cif
_cod_data_source_block C5Br175
_cod_depositor_comments
;
The following automatic conversions were performed:
'_symmetry_cell_setting' value 'Triclinic' changed to 'triclinic'
according to '/home/saulius/struct/CIF-dictionaries/cif_core.dic'
dictionary named 'cif_core.dic' version 2.4.1 from 2010-06-29.

Automatic conversion script
Id: cif_fix_enum 1527 2010-12-29 10:47:43Z saulius 
;
_cod_original_formula_sum 'C25.50 H28.50 Br0.50 Cu F12 N4 O6'
_cod_database_code 4306255

loop_
_symmetry_equiv_pos_as_xyz
'x, y, z'
'-x, -y, -z'

loop_
_atom_site_label
_atom_site_type_symbol
_atom_site_fract_x
_atom_site_fract_y
_atom_site_fract_z
_atom_site_U_iso_or_equiv
_atom_site_adp_type
_atom_site_occupancy
_atom_site_symmetry_multiplicity
_atom_site_calc_flag
_atom_site_refinement_flags
_atom_site_disorder_assembly
_atom_site_disorder_group
Cu1 Cu 0.0000 0.0000 0.0000 0.02836(7) Uani 1 2 d S . .
O01 O 0.08711(12) -0.01798(10) 0.18050(10) 0.0386(3) Uani 1 1 d . . .
O1 O 0.11163(12) -0.08297(9) -0.05561(10) 0.0343(3) Uani 1 1 d . . .
N1 N 0.21291(14) -0.02710(11) 0.23214(12) 0.0332(4) Uani 1 1 d . . .
C1 C 0.2622(2) -0.12668(17) -0.13710(18) 0.0509(6) Uani 1 1 d . . .
C01 C 0.2508(2) -0.13025(14) 0.24926(15) 0.0376(5) Uani 1 1 d . . .
F1 F 0.2940(3) -0.2002(2) -0.0814(3) 0.0845(11) Uani 0.50 1 d P . .
F1A F 0.2040(5) -0.1394(4) -0.2361(3) 0.1435(17) Uani 0.50 1 d P . .
O2 O 0.13175(12) 0.12817(9) 0.02780(9) 0.0339(3) Uani 1 1 d . . .
N2 N 0.43282(15) 0.01303(11) 0.33369(12) 0.0343(4) Uani 1 1 d . . .
O02 O 0.55185(13) 0.06650(11) 0.39135(11) 0.0430(4) Uani 1 1 d . . .
C2 C 0.20992(18) -0.04487(15) -0.07714(14) 0.0356(5) Uani 1 1 d . . .
C02 C 0.1774(2) -0.21267(15) 0.14461(17) 0.0485(6) Uani 1 1 d . . .
H02A H 0.0784 -0.2256 0.1275 0.073 Uiso 1 1 calc R . .
H02B H 0.2117 -0.2771 0.1543 0.073 Uiso 1 1 calc R . .
H02C H 0.1947 -0.1884 0.0846 0.073 Uiso 1 1 calc R . .
F2 F 0.1573(4) -0.1786(3) -0.2309(3) 0.0970(14) Uani 0.50 1 d P . .
F2A F 0.2583(4) -0.2120(3) -0.1076(4) 0.1071(13) Uani 0.50 1 d P . .
N3 N 0.36310(15) 0.33240(11) 0.37849(12) 0.0350(4) Uani 1 1 d . . .
C3 C 0.27307(18) 0.05751(15) -0.05468(16) 0.0424(5) Uani 1 1 d . . .
H3A H 0.3486 0.0749 -0.0747 0.051 Uiso 1 1 calc R . .
C03 C 0.2028(2) -0.15710(17) 0.33843(17) 0.0529(6) Uani 1 1 d . . .
H03A H 0.1023 -0.1745 0.3088 0.079 Uiso 1 1 calc R . .
H03B H 0.2353 -0.0973 0.3999 0.079 Uiso 1 1 calc R . .
H03C H 0.2402 -0.2167 0.3636 0.079 Uiso 1 1 calc R . .
F3 F 0.3598(3) -0.0949(3) -0.1670(3) 0.1114(10) Uani 0.50 1 d P . .
F3A F 0.3947(3) -0.0942(3) -0.1142(3) 0.0848(12) Uani 0.50 1 d P . .
N4 N 0.22794(15) 0.30364(12) 0.31052(12) 0.0373(4) Uani 1 1 d . . .
C04 C 0.40850(19) -0.10119(14) 0.28754(15) 0.0367(5) Uani 1 1 d . . .
C4 C 0.22914(18) 0.13575(14) -0.00359(14) 0.0358(5) Uani 1 1 d . . .
F4 F 0.2329(4) 0.3041(3) -0.0195(5) 0.149(3) Uani 0.50 1 d P . .
F4A F 0.3473(3) 0.2911(2) 0.1202(2) 0.0762(10) Uani 0.50 1 d P . .
F5 F 0.3746(5) 0.2843(3) 0.1281(3) 0.1010(17) Uani 0.50 1 d P . .
C5 C 0.3068(2) 0.24740(16) 0.01991(17) 0.0469(5) Uani 1 1 d . . .
C05 C 0.4897(2) -0.15351(16) 0.37556(17) 0.0504(6) Uani 1 1 d . . .
H05A H 0.5881 -0.1306 0.3941 0.076 Uiso 1 1 calc R . .
H05B H 0.4644 -0.2290 0.3490 0.076 Uiso 1 1 calc R . .
H05C H 0.4692 -0.1348 0.4406 0.076 Uiso 1 1 calc R . .
F5A F 0.2146(4) 0.3085(3) -0.0299(3) 0.0663(11) Uani 0.50 1 d P . .
F6 F 0.4146(2) 0.2560(2) -0.0074(3) 0.0679(10) Uani 0.50 1 d P . .
C06 C 0.4590(2) -0.10970(16) 0.19449(16) 0.0469(5) Uani 1 1 d . . .
H06A H 0.5594 -0.0903 0.2246 0.070 Uiso 1 1 calc R . .
H06B H 0.4198 -0.0630 0.1469 0.070 Uiso 1 1 calc R . .
H06C H 0.4303 -0.1814 0.1522 0.070 Uiso 1 1 calc R . .
F6A F 0.3909(4) 0.2575(3) -0.0252(3) 0.0856(13) Uani 0.50 1 d P . .
C07 C 0.31657(17) 0.05191(13) 0.29232(14) 0.0317(4) Uani 1 1 d . . .
C08 C 0.30774(17) 0.15954(13) 0.31164(13) 0.0303(4) Uani 1 1 d . . .
C09 C 0.41152(18) 0.24488(13) 0.37826(14) 0.0327(4) Uani 1 1 d . . .
H09A H 0.5041 0.2406 0.4179 0.039 Uiso 1 1 calc R . .
C010 C 0.19217(18) 0.20219(14) 0.27024(14) 0.0362(5) Uani 1 1 d . . .
H01A H 0.1033 0.1653 0.2217 0.043 Uiso 1 1 calc R . .
C041 C 0.1411(2) 0.38146(17) 0.28960(18) 0.0524(6) Uani 1 1 d . . .
H04A H 0.0690 0.3666 0.3185 0.063 Uiso 1 1 calc R . .
H04B H 0.1980 0.4505 0.3309 0.063 Uiso 1 1 calc R . .
C042 C 0.0767(4) 0.3866(3) 0.1785(3) 0.1246(13) Uani 1 1 d . . .
H04C H 0.0064 0.3227 0.1385 0.150 Uiso 1 1 calc R . .
H04D H 0.1457 0.3909 0.1452 0.150 Uiso 1 1 calc R . .
C043 C 0.0057(5) 0.4860(4) 0.1682(4) 0.183(2) Uani 1 1 d . . .
H04E H 0.0204 0.5244 0.2419 0.220 Uiso 1 1 calc R . .
H04N H 0.0482 0.5332 0.1337 0.220 Uiso 1 1 calc R . .
C044 C -0.1171(5) 0.4589(4) 0.1134(6) 0.216(3) Uani 1 1 d . . .
H04F H -0.1598 0.5201 0.1078 0.324 Uiso 1 1 calc R . .
H04G H -0.1589 0.4126 0.1481 0.324 Uiso 1 1 calc R . .
H04H H -0.1313 0.4220 0.0402 0.324 Uiso 1 1 calc R . .
Cu2 Cu 0.5000 0.5000 0.5000 0.03442(8) Uani 1 2 d S . .
O3 O 0.48396(12) 0.55028(9) 0.36537(10) 0.0374(3) Uani 1 1 d . . .
O4 O 0.65666(12) 0.43912(9) 0.50188(10) 0.0359(3) Uani 1 1 d . . .
C6 C 0.5066(2) 0.56068(17) 0.20019(17) 0.0539(6) Uani 1 1 d . . .
C7 C 0.54914(19) 0.52271(14) 0.30738(15) 0.0383(5) Uani 1 1 d . . .
F7A F 0.3663(4) 0.5394(4) 0.1524(3) 0.1081(15) Uani 0.50 1 d P . .
F7 F 0.5459(5) 0.6543(2) 0.2097(3) 0.1050(14) Uani 0.50 1 d P . .
F8A F 0.5946(4) 0.6486(3) 0.2156(3) 0.0901(13) Uani 0.50 1 d P . .
F8 F 0.5306(4) 0.5166(2) 0.1270(3) 0.1018(12) Uani 0.50 1 d P . .
C8 C 0.6520(2) 0.46588(15) 0.32993(16) 0.0434(5) Uani 1 1 d . . .
H8A H 0.6918 0.4505 0.2779 0.052 Uiso 1 1 calc R . .
F9A F 0.5265(4) 0.4880(2) 0.1208(2) 0.0598(9) Uani 0.50 1 d P . .
F9 F 0.3888(3) 0.5875(3) 0.1690(3) 0.0738(10) Uani 0.50 1 d P . .
C9 C 0.69922(17) 0.43049(14) 0.42599(15) 0.0344(4) Uani 1 1 d . . .
C10 C 0.81578(19) 0.37013(16) 0.44673(17) 0.0441(5) Uani 1 1 d . . .
F10A F 0.7722(3) 0.2690(2) 0.4342(3) 0.0644(10) Uani 0.50 1 d P . .
F10 F 0.9023(3) 0.3999(3) 0.5471(3) 0.0719(11) Uani 0.50 1 d P . .
F11A F 0.8777(3) 0.3768(3) 0.3759(3) 0.0729(11) Uani 0.50 1 d P . .
F11 F 0.8661(4) 0.3622(3) 0.3722(3) 0.0700(11) Uani 0.50 1 d P . .
F12A F 0.9259(3) 0.4177(3) 0.5366(4) 0.0903(15) Uani 0.50 1 d P . .
F12 F 0.7720(4) 0.2782(3) 0.4566(3) 0.0763(10) Uani 0.50 1 d P . .
Br1S Br 1.15247(7) 0.24663(6) 0.53780(7) 0.0977(2) Uani 0.50 1 d PD . 1
C1S C 1.0254(6) 0.1289(5) 0.4652(5) 0.089(2) Uani 0.50 1 d PD . 1
H1SA H 1.0222 0.1090 0.3929 0.107 Uiso 0.50 1 d PR . 1
H1SB H 0.9368 0.1401 0.4610 0.107 Uiso 0.50 1 d PR . 1
C2S C 1.0513(5) 0.0458(4) 0.5278(4) 0.0685(16) Uani 0.50 1 d PD . 1
H2SA H 1.0523 0.0631 0.5998 0.082 Uiso 0.50 1 d PR . 1
H2SB H 1.1388 0.0322 0.5316 0.082 Uiso 0.50 1 d PR . 1
C3S C 0.9408(12) -0.0456(8) 0.4517(15) 0.493(13) Uani 0.50 1 d PD . 1
H3SA H 0.9581 -0.0664 0.3873 0.592 Uiso 0.50 1 d PR . 1
H3SB H 0.8568 -0.0205 0.4302 0.592 Uiso 0.50 1 d PR . 1
C4S C 0.9178(13) -0.1443(9) 0.4972(8) 0.212(7) Uani 0.50 1 d PD . 1
H4SA H 0.8543 -0.1370 0.5320 0.255 Uiso 0.50 1 d PR . 1
H4SB H 1.0002 -0.1601 0.5455 0.255 Uiso 0.50 1 d PR . 1
C5S C 0.8494(5) -0.2158(8) 0.3712(7) 0.137(4) Uani 0.50 1 d PD . 1
H5SA H 0.8222 -0.2841 0.3803 0.206 Uiso 0.50 1 d PR . 1
H5SB H 0.7709 -0.1935 0.3252 0.206 Uiso 0.50 1 d PR . 1
H5SC H 0.9157 -0.2165 0.3386 0.206 Uiso 0.50 1 d PR . 1

loop_
_atom_site_aniso_label
_atom_site_aniso_U_11
_atom_site_aniso_U_22
_atom_site_aniso_U_33
_atom_site_aniso_U_23
_atom_site_aniso_U_13
_atom_site_aniso_U_12
Cu1 0.02446(12) 0.02665(14) 0.03160(13) 0.00147(11) 0.01058(10) 0.00314(11)
O01 0.0297(5) 0.0374(7) 0.0423(7) 0.0033(5) 0.0090(5) 0.0055(5)
O1 0.0331(5) 0.0320(6) 0.0367(6) 0.0061(5) 0.0131(5) 0.0050(5)
N1 0.0353(7) 0.0281(7) 0.0355(7) 0.0042(6) 0.0133(6) 0.0077(6)
C1 0.0545(10) 0.0469(12) 0.0599(11) 0.0062(9) 0.0330(9) 0.0130(9)
C01 0.0510(9) 0.0229(8) 0.0381(9) 0.0077(7) 0.0155(8) 0.0090(7)
F1 0.1274(19) 0.0842(17) 0.0644(16) 0.0270(13) 0.0384(16) 0.0825(15)
F1A 0.171(3) 0.204(4) 0.0461(18) -0.017(2) 0.018(2) 0.128(3)
O2 0.0334(5) 0.0313(6) 0.0339(6) 0.0011(5) 0.0132(5) 0.0021(5)
N2 0.0371(7) 0.0285(7) 0.0329(7) 0.0025(6) 0.0089(6) 0.0100(6)
O02 0.0342(6) 0.0409(7) 0.0441(7) 0.0018(6) 0.0057(6) 0.0102(6)
C2 0.0337(8) 0.0397(10) 0.0354(8) 0.0082(7) 0.0143(7) 0.0111(7)
C02 0.0613(12) 0.0291(9) 0.0457(11) 0.0043(8) 0.0113(9) 0.0086(9)
F2 0.0741(19) 0.117(3) 0.068(2) -0.0496(19) 0.0171(16) 0.021(2)
F2A 0.142(2) 0.0361(17) 0.199(3) 0.0230(19) 0.131(2) 0.0174(18)
N3 0.0411(7) 0.0267(7) 0.0374(7) 0.0062(6) 0.0148(6) 0.0093(6)
C3 0.0408(8) 0.0401(10) 0.0538(10) 0.0068(8) 0.0292(7) 0.0052(8)
C03 0.0656(12) 0.0439(12) 0.0502(10) 0.0107(9) 0.0263(9) 0.0014(10)
F3 0.1546(17) 0.058(2) 0.176(2) -0.0068(16) 0.1473(14) -0.0028(17)
F3A 0.0643(13) 0.070(2) 0.132(2) -0.0160(18) 0.0647(15) 0.0173(14)
N4 0.0414(7) 0.0322(8) 0.0373(7) 0.0019(6) 0.0135(6) 0.0152(6)
C04 0.0467(9) 0.0270(9) 0.0352(8) 0.0051(7) 0.0132(7) 0.0130(7)
C4 0.0317(8) 0.0370(10) 0.0346(8) 0.0065(7) 0.0112(7) -0.0007(7)
F4 0.074(2) 0.0558(19) 0.300(6) 0.078(3) 0.038(3) 0.0166(18)
F4A 0.1029(17) 0.0491(17) 0.0664(15) -0.0280(13) 0.0546(13) -0.0396(15)
F5 0.110(3) 0.081(3) 0.061(2) 0.0098(19) -0.001(2) -0.050(2)
C5 0.0502(10) 0.0377(11) 0.0577(11) 0.0102(9) 0.0279(9) 0.0042(9)
C05 0.0672(12) 0.0418(10) 0.0445(10) 0.0136(8) 0.0171(9) 0.0275(9)
F5A 0.069(2) 0.0397(16) 0.0912(19) 0.0310(14) 0.0244(16) 0.0145(14)
F6 0.0454(11) 0.0351(14) 0.135(2) 0.0068(14) 0.0563(13) -0.0027(11)
C06 0.0615(11) 0.0409(11) 0.0460(10) 0.0085(8) 0.0269(8) 0.0195(9)
F6A 0.129(3) 0.058(2) 0.0944(18) 0.0064(16) 0.0859(17) -0.014(2)
C07 0.0344(8) 0.0266(8) 0.0331(8) 0.0038(7) 0.0128(7) 0.0061(7)
C08 0.0317(7) 0.0280(8) 0.0309(8) 0.0039(6) 0.0123(6) 0.0071(7)
C09 0.0346(8) 0.0271(8) 0.0373(8) 0.0085(7) 0.0137(7) 0.0078(7)
C010 0.0370(8) 0.0331(9) 0.0351(8) -0.0015(7) 0.0122(7) 0.0109(7)
C041 0.0634(11) 0.0447(11) 0.0549(11) 0.0077(9) 0.0230(9) 0.0341(9)
C042 0.184(3) 0.120(2) 0.080(2) 0.0315(16) 0.029(2) 0.1175(18)
C043 0.195(3) 0.265(4) 0.095(3) 0.053(3) 0.016(3) 0.175(3)
C044 0.181(4) 0.103(3) 0.429(8) 0.105(4) 0.168(4) 0.046(3)
Cu2 0.04438(14) 0.03027(15) 0.04200(14) 0.01019(11) 0.02816(11) 0.01655(12)
O3 0.0491(6) 0.0286(6) 0.0454(6) 0.0090(5) 0.0284(5) 0.0134(5)
O4 0.0430(6) 0.0308(6) 0.0417(6) 0.0049(5) 0.0244(5) 0.0132(5)
C6 0.0790(12) 0.0479(12) 0.0537(10) 0.0166(9) 0.0404(9) 0.0275(10)
C7 0.0502(9) 0.0275(9) 0.0421(9) 0.0031(7) 0.0262(7) 0.0047(8)
F7A 0.104(3) 0.145(3) 0.082(2) 0.062(2) 0.0262(19) 0.034(2)
F7 0.237(4) 0.0369(14) 0.0693(16) 0.0247(12) 0.0786(19) 0.0512(19)
F8A 0.107(2) 0.073(2) 0.082(2) 0.0468(16) 0.0240(18) -0.0135(19)
F8 0.231(3) 0.0533(15) 0.0631(14) 0.0229(12) 0.0817(16) 0.0888(16)
C8 0.0555(9) 0.0389(10) 0.0506(9) 0.0074(8) 0.0369(7) 0.0142(8)
F9A 0.122(2) 0.0271(13) 0.0457(13) 0.0065(10) 0.0459(13) 0.0294(13)
F9 0.0799(17) 0.106(2) 0.0634(15) 0.0442(15) 0.0388(13) 0.0505(16)
C9 0.0364(8) 0.0227(8) 0.0467(9) -0.0019(7) 0.0237(7) 0.0025(7)
C10 0.0437(9) 0.0396(11) 0.0567(11) 0.0055(8) 0.0287(8) 0.0122(8)
F10A 0.0546(12) 0.0313(13) 0.121(2) 0.0065(13) 0.0503(13) 0.0202(11)
F10 0.0476(13) 0.110(2) 0.0533(16) 0.0002(15) 0.0112(12) 0.0424(14)
F11A 0.0587(11) 0.084(2) 0.1132(19) 0.0329(16) 0.0670(12) 0.0279(14)
F11 0.100(2) 0.078(2) 0.0831(17) 0.0365(14) 0.0729(15) 0.0596(16)
F12A 0.0374(15) 0.089(3) 0.112(3) -0.039(2) 0.0135(16) 0.0156(16)
F12 0.0971(18) 0.0600(18) 0.126(2) 0.0501(15) 0.0817(15) 0.0512(14)
Br1S 0.0751(3) 0.0996(5) 0.1215(5) 0.0330(4) 0.0331(4) 0.0319(3)
C1S 0.059(3) 0.139(5) 0.077(3) 0.046(3) 0.012(3) 0.059(3)
C2S 0.074(3) 0.086(4) 0.065(3) 0.027(2) 0.040(2) 0.033(3)
C3S 0.244(10) 0.66(3) 0.89(3) 0.49(2) 0.386(14) 0.321(13)
C4S 0.119(9) 0.254(14) 0.199(12) 0.102(10) -0.020(8) -0.006(10)
C5S 0.038(2) 0.199(9) 0.180(7) 0.011(6) 0.055(3) 0.035(4)

loop_
_atom_type_symbol
_atom_type_description
_atom_type_scat_dispersion_real
_atom_type_scat_dispersion_imag
_atom_type_scat_source
C C 0.0033 0.0016 'International Tables Vol C Tables 4.2.6.8 and 6.1.1.4'
H H 0.0000 0.0000 'International Tables Vol C Tables 4.2.6.8 and 6.1.1.4'
N N 0.0061 0.0033 'International Tables Vol C Tables 4.2.6.8 and 6.1.1.4'
O O 0.0106 0.0060 'International Tables Vol C Tables 4.2.6.8 and 6.1.1.4'
F F 0.0171 0.0103 'International Tables Vol C Tables 4.2.6.8 and 6.1.1.4'
Cu Cu 0.3201 1.2651 'International Tables Vol C Tables 4.2.6.8 and 6.1.1.4'
Br Br -0.2901 2.4595 'International Tables Vol C Tables 4.2.6.8 and 6.1.1.4'

loop_
_geom_angle_atom_site_label_1
_geom_angle_atom_site_label_2
_geom_angle_atom_site_label_3
_geom_angle
_geom_angle_site_symmetry_1
_geom_angle_site_symmetry_3
_geom_angle_publ_flag
O2 Cu1 O2 180.0 . 2 ?
O2 Cu1 O1 91.10(5) . . ?
O2 Cu1 O1 88.90(5) 2 . ?
O2 Cu1 O1 88.90(5) . 2 ?
O2 Cu1 O1 91.10(5) 2 2 ?
O1 Cu1 O1 180.0 . 2 ?
O2 Cu1 O01 86.02(5) . 2 ?
O2 Cu1 O01 93.98(5) 2 2 ?
O1 Cu1 O01 81.21(5) . 2 ?
O1 Cu1 O01 98.79(5) 2 2 ?
O2 Cu1 O01 93.98(5) . . ?
O2 Cu1 O01 86.02(5) 2 . ?
O1 Cu1 O01 98.79(5) . . ?
O1 Cu1 O01 81.21(5) 2 . ?
O01 Cu1 O01 180.0 2 . ?
N1 O01 Cu1 123.60(11) . . ?
C2 O1 Cu1 124.17(12) . . ?
O01 N1 C07 124.85(15) . . ?
O01 N1 C01 122.10(13) . . ?
C07 N1 C01 111.91(14) . . ?
F1A C1 F2A 110.9(4) . . ?
F1A C1 F3 76.8(3) . . ?
F2A C1 F3 118.7(3) . . ?
F1A C1 F1 126.3(3) . . ?
F2A C1 F1 17.9(2) . . ?
F3 C1 F1 110.2(3) . . ?
F1A C1 F3A 106.2(4) . . ?
F2A C1 F3A 103.6(3) . . ?
F3 C1 F3A 29.6(3) . . ?
F1 C1 F3A 89.4(3) . . ?
F1A C1 F2 31.1(3) . . ?
F2A C1 F2 85.5(3) . . ?
F3 C1 F2 104.7(3) . . ?
F1 C1 F2 103.1(3) . . ?
F3A C1 F2 131.7(3) . . ?
F1A C1 C2 111.5(3) . . ?
F2A C1 C2 114.5(3) . . ?
F3 C1 C2 118.0(2) . . ?
F1 C1 C2 110.5(2) . . ?
F3A C1 C2 109.6(2) . . ?
F2 C1 C2 109.0(2) . . ?
N1 C01 C02 110.49(15) . . ?
N1 C01 C03 105.45(17) . . ?
C02 C01 C03 110.12(16) . . ?
N1 C01 C04 100.29(13) . . ?
C02 C01 C04 115.79(18) . . ?
C03 C01 C04 113.75(15) . . ?
F2 F1A C1 85.1(6) . . ?
F2 F1A F3 131.8(7) . . ?
C1 F1A F3 53.6(2) . . ?
C4 O2 Cu1 124.97(12) . . ?
O02 N2 C07 125.53(15) . . ?
O02 N2 C04 122.42(15) . . ?
C07 N2 C04 111.34(13) . . ?
O1 C2 C3 128.64(19) . . ?
O1 C2 C1 113.07(16) . . ?
C3 C2 C1 118.29(18) . . ?
F1A F2 C1 63.8(4) . . ?
F1A F2 F2A 102.0(5) . . ?
C1 F2 F2A 44.84(19) . . ?
C1 F2A F2 49.6(2) . . ?
C09 N3 N4 105.10(13) . . ?
C09 N3 Cu2 122.94(11) . . ?
N4 N3 Cu2 131.57(11) . . ?
C2 C3 C4 121.52(18) . . ?
F3A F3 C1 78.4(5) . . ?
F3A F3 F1A 127.5(6) . . ?
C1 F3 F1A 49.6(2) . . ?
F3 F3A C1 72.0(4) . . ?
C010 N4 N3 111.84(15) . . ?
C010 N4 C041 127.75(15) . . ?
N3 N4 C041 120.42(14) . . ?
N2 C04 C05 109.19(14) . . ?
N2 C04 C06 105.61(15) . . ?
C05 C04 C06 110.96(18) . . ?
N2 C04 C01 100.63(14) . . ?
C05 C04 C01 115.44(17) . . ?
C06 C04 C01 113.92(15) . . ?
O2 C4 C3 128.38(17) . . ?
O2 C4 C5 113.56(17) . . ?
C3 C4 C5 118.06(18) . . ?
F4 C5 F6A 100.6(4) . . ?
F4 C5 F4A 99.0(4) . . ?
F6A C5 F4A 117.7(3) . . ?
F4 C5 F6 110.5(4) . . ?
F6A C5 F6 12.3(3) . . ?
F4A C5 F6 107.9(2) . . ?
F4 C5 F5 110.4(4) . . ?
F6A C5 F5 108.4(3) . . ?
F4A C5 F5 12.8(3) . . ?
F6 C5 F5 97.6(3) . . ?
F4 C5 F5A 3.4(3) . . ?
F6A C5 F5A 101.5(3) . . ?
F4A C5 F5A 101.3(3) . . ?
F6 C5 F5A 111.8(3) . . ?
F5 C5 F5A 113.0(3) . . ?
F4 C5 C4 112.4(2) . . ?
F6A C5 C4 113.7(2) . . ?
F4A C5 C4 111.7(2) . . ?
F6 C5 C4 114.2(2) . . ?
F5 C5 C4 110.8(3) . . ?
F5A C5 C4 109.1(2) . . ?
N1 C07 N2 108.41(15) . . ?
N1 C07 C08 126.11(16) . . ?
N2 C07 C08 125.47(14) . . ?
C010 C08 C09 104.31(15) . . ?
C010 C08 C07 127.22(15) . . ?
C09 C08 C07 128.46(16) . . ?
N3 C09 C08 111.05(15) . . ?
N4 C010 C08 107.70(15) . . ?
C042 C041 N4 115.3(2) . . ?
C041 C042 C043 110.3(3) . . ?
C044 C043 C042 110.0(5) . . ?
O4 Cu2 O4 179.999(1) . 2_666 ?
O4 Cu2 O3 92.31(5) . . ?
O4 Cu2 O3 87.69(5) 2_666 . ?
O4 Cu2 O3 87.69(5) . 2_666 ?
O4 Cu2 O3 92.31(5) 2_666 2_666 ?
O3 Cu2 O3 179.998(1) . 2_666 ?
O4 Cu2 N3 84.57(5) . . ?
O4 Cu2 N3 95.43(5) 2_666 . ?
O3 Cu2 N3 86.49(5) . . ?
O3 Cu2 N3 93.51(5) 2_666 . ?
O4 Cu2 N3 95.43(5) . 2_666 ?
O4 Cu2 N3 84.57(5) 2_666 2_666 ?
O3 Cu2 N3 93.51(5) . 2_666 ?
O3 Cu2 N3 86.49(5) 2_666 2_666 ?
N3 Cu2 N3 180.00(7) . 2_666 ?
C7 O3 Cu2 123.17(12) . . ?
C9 O4 Cu2 124.69(12) . . ?
F8 C6 F7 106.7(3) . . ?
F8 C6 F9 113.5(3) . . ?
F7 C6 F9 81.5(3) . . ?
F8 C6 F8A 94.0(3) . . ?
F7 C6 F8A 22.5(3) . . ?
F9 C6 F8A 103.6(3) . . ?
F8 C6 F7A 99.0(3) . . ?
F7 C6 F7A 107.9(3) . . ?
F9 C6 F7A 27.2(3) . . ?
F8A C6 F7A 129.3(3) . . ?
F8 C6 F9A 12.8(2) . . ?
F7 C6 F9A 119.4(3) . . ?
F9 C6 F9A 115.3(3) . . ?
F8A C6 F9A 105.3(3) . . ?
F7A C6 F9A 95.9(3) . . ?
F8 C6 C7 118.8(2) . . ?
F7 C6 C7 114.9(2) . . ?
F9 C6 C7 115.2(2) . . ?
F8A C6 C7 107.9(2) . . ?
F7A C6 C7 107.9(2) . . ?
F9A C6 C7 108.6(2) . . ?
O3 C7 C8 128.33(19) . . ?
O3 C7 C6 113.62(18) . . ?
C8 C7 C6 118.04(19) . . ?
F9 F7A C6 69.2(5) . . ?
F8A F7 C6 90.6(7) . . ?
F8A F7 F9 140.1(7) . . ?
C6 F7 F9 50.7(2) . . ?
F7 F8A C6 66.9(6) . . ?
C7 C8 C9 121.98(19) . . ?
F7A F9 C6 83.6(6) . . ?
F7A F9 F7 129.8(7) . . ?
C6 F9 F7 47.8(2) . . ?
O4 C9 C8 128.42(18) . . ?
O4 C9 C10 112.40(17) . . ?
C8 C9 C10 119.16(18) . . ?
F11 C10 F10 117.1(3) . . ?
F11 C10 F12 109.3(3) . . ?
F10 C10 F12 95.0(3) . . ?
F11 C10 F10A 96.5(3) . . ?
F10 C10 F10A 105.0(3) . . ?
F12 C10 F10A 13.4(3) . . ?
F11 C10 F12A 102.4(3) . . ?
F10 C10 F12A 17.4(3) . . ?
F12 C10 F12A 109.7(3) . . ?
F10A C10 F12A 117.7(3) . . ?
F11 C10 F11A 8.6(3) . . ?
F10 C10 F11A 111.9(2) . . ?
F12 C10 F11A 117.4(3) . . ?
F10A C10 F11A 104.8(3) . . ?
F12A C10 F11A 96.2(3) . . ?
F11 C10 C9 114.6(2) . . ?
F10 C10 C9 110.1(2) . . ?
F12 C10 C9 108.7(2) . . ?
F10A C10 C9 112.43(19) . . ?
F12A C10 C9 112.0(2) . . ?
F11A C10 C9 112.3(2) . . ?
C5S Br1S C4S 74.5(6) 2_756 2_756 ?
C5S Br1S C1S 84.9(4) 2_756 . ?
C4S Br1S C1S 16.2(5) 2_756 . ?
C4S C1S C2S 72.9(13) 2_756 . ?
C4S C1S C3S 68.8(14) 2_756 2_756 ?
C2S C1S C3S 6.5(6) . 2_756 ?
C4S C1S Br1S 39.0(13) 2_756 . ?
C2S C1S Br1S 110.6(4) . . ?
C3S C1S Br1S 105.5(5) 2_756 . ?
C3S C2S C4S 116(3) 2_756 2_756 ?
C3S C2S C2S 106(3) 2_756 2_756 ?
C4S C2S C2S 134.6(7) 2_756 2_756 ?
C3S C2S C1S 133(3) 2_756 . ?
C4S C2S C1S 24.4(4) 2_756 . ?
C2S C2S C1S 110.5(5) 2_756 . ?
C3S C2S C3S 115(3) 2_756 . ?
C4S C2S C3S 125.9(8) 2_756 . ?
C2S C2S C3S 9.4(8) 2_756 . ?
C1S C2S C3S 102.3(6) . . ?
C2S C3S C2S 65(3) 2_756 . ?
C2S C3S C4S 56(3) 2_756 . ?
C2S C3S C4S 117.8(12) . . ?
C2S C3S C3S 57(2) 2_756 2_756 ?
C2S C3S C3S 8.2(6) . 2_756 ?
C4S C3S C3S 110.0(16) . 2_756 ?
C2S C3S C1S 40(3) 2_756 2_756 ?
C2S C3S C1S 97.0(9) . 2_756 ?
C4S C3S C1S 21.7(5) . 2_756 ?
C3S C3S C1S 89.6(13) 2_756 2_756 ?
C1S C4S C2S 82.6(14) 2_756 2_756 ?
C1S C4S Br1S 124.8(17) 2_756 2_756 ?
C2S C4S Br1S 149.0(8) 2_756 2_756 ?
C1S C4S C3S 89.5(16) 2_756 . ?
C2S C4S C3S 8.6(7) 2_756 . ?
Br1S C4S C3S 140.6(9) 2_756 . ?
C1S C4S C5S 139(2) 2_756 . ?
C2S C4S C5S 98.7(8) 2_756 . ?
Br1S C4S C5S 51.8(5) 2_756 . ?
C3S C4S C5S 90.1(8) . . ?
Br1S C5S C4S 53.7(5) 2_756 . ?

loop_
_geom_bond_atom_site_label_1
_geom_bond_atom_site_label_2
_geom_bond_distance
_geom_bond_site_symmetry_2
_geom_bond_publ_flag
Cu1 O2 1.9576(12) . ?
Cu1 O2 1.9577(12) 2 ?
Cu1 O1 1.9780(13) . ?
Cu1 O1 1.9781(13) 2 ?
Cu1 O01 2.3246(13) 2 ?
Cu1 O01 2.3246(13) . ?
O01 N1 1.2979(18) . ?
O1 C2 1.251(2) . ?
N1 C07 1.335(2) . ?
N1 C01 1.502(2) . ?
C1 F1A 1.222(4) . ?
C1 F2A 1.256(5) . ?
C1 F3 1.290(4) . ?
C1 F1 1.322(4) . ?
C1 F3A 1.329(4) . ?
C1 F2 1.356(4) . ?
C1 C2 1.534(3) . ?
C01 C02 1.522(2) . ?
C01 C03 1.533(3) . ?
C01 C04 1.545(3) . ?
F1A F2 0.703(7) . ?
F1A F3 1.562(5) . ?
O2 C4 1.252(2) . ?
N2 O02 1.2686(18) . ?
N2 C07 1.363(2) . ?
N2 C04 1.502(2) . ?
C2 C3 1.375(3) . ?
F2 F2A 1.775(6) . ?
N3 C09 1.329(2) . ?
N3 N4 1.3631(19) . ?
N3 Cu2 2.4729(14) . ?
C3 C4 1.382(3) . ?
F3 F3A 0.670(6) . ?
N4 C010 1.325(2) . ?
N4 C041 1.463(3) . ?
C04 C05 1.512(3) . ?
C04 C06 1.525(3) . ?
C4 C5 1.530(3) . ?
F4 C5 1.198(5) . ?
F4A C5 1.274(4) . ?
F5 C5 1.347(4) . ?
C5 F6A 1.256(5) . ?
C5 F6 1.323(4) . ?
C5 F5A 1.399(4) . ?
C07 C08 1.435(2) . ?
C08 C010 1.385(3) . ?
C08 C09 1.404(2) . ?
C041 C042 1.416(4) . ?
C042 C043 1.601(6) . ?
C043 C044 1.220(6) . ?
Cu2 O4 1.9374(13) . ?
Cu2 O4 1.9374(13) 2_666 ?
Cu2 O3 1.9788(13) . ?
Cu2 O3 1.9788(13) 2_666 ?
Cu2 N3 2.4730(14) 2_666 ?
O3 C7 1.262(2) . ?
O4 C9 1.254(2) . ?
C6 F8 1.192(4) . ?
C6 F7 1.232(4) . ?
C6 F9 1.286(4) . ?
C6 F8A 1.339(4) . ?
C6 F7A 1.367(5) . ?
C6 F9A 1.421(4) . ?
C6 C7 1.529(3) . ?
C7 C8 1.378(3) . ?
F7A F9 0.629(6) . ?
F7 F8A 0.512(7) . ?
F7 F9 1.645(5) . ?
C8 C9 1.382(3) . ?
C9 C10 1.526(3) . ?
C10 F11 1.294(5) . ?
C10 F10 1.294(3) . ?
C10 F12 1.294(4) . ?
C10 F10A 1.328(4) . ?
C10 F12A 1.339(4) . ?
C10 F11A 1.347(4) . ?
Br1S C5S 1.352(10) 2_756 ?
Br1S C4S 1.387(11) 2_756 ?
Br1S C1S 1.811(5) . ?
C1S C4S 0.616(11) 2_756 ?
C1S C2S 1.479(8) . ?
C1S C3S 1.667(17) 2_756 ?
C2S C3S 0.26(2) 2_756 ?
C2S C4S 1.425(13) 2_756 ?
C2S C2S 1.427(10) 2_756 ?
C2S C3S 1.518(11) . ?
C3S C2S 0.26(2) 2_756 ?
C3S C4S 1.554(14) . ?
C3S C3S 1.64(2) 2_756 ?
C3S C1S 1.667(17) 2_756 ?
C4S C1S 0.616(11) 2_756 ?
C4S C2S 1.425(13) 2_756 ?
C4S Br1S 1.387(11) 2_756 ?
C4S C5S 1.658(11) . ?
C5S Br1S 1.352(10) 2_756 ?
